data_7718339
loop_
_publ_author_name
'Malik, Suvamoy'
'Brand&#xe3;o, Paula'
'Benmansour, Samia'
'G&#xf3;mez-Garc&#xed;a, Carlos J'
'Saha, Amrita'

_publ_section_title
;
 Modulation of the spin crossover behaviour in four manganese(III)
 complexes through cation-anion interactions.
;
_journal_issue 16
_journal_name_full 'Dalton transactions (Cambridge, England : 2003)'
_journal_page_first 6645
_journal_page_last 6652
_journal_paper_doi 10.1039/d5dt00238a
_journal_volume 54
_journal_year 2025
_chemical_formula_moiety 'C30 H40 Mn N4 O4, 0.7(Br1), N0.3 O0.9'
_chemical_formula_sum 'C30 H40 Br0.7 Mn N4.3 O4.9'
_chemical_formula_weight 650.14
_space_group_crystal_system orthorhombic
_space_group_IT_number 56
_space_group_name_Hall '-P 2ab 2ac'
_space_group_name_H-M_alt 'P c c n'
_atom_sites_solution_hydrogens geom
_audit_creation_date 2024-09-28
_audit_creation_method
;
Olex2 1.5-alpha
(compiled 2024.02.16 svn.r378c4104 for OlexSys, GUI svn.r6928)
;
_audit_update_record
;
2025-01-17 deposited with the CCDC.	2025-03-17 downloaded from the CCDC.
;
_cell_angle_alpha 90
_cell_angle_beta 90
_cell_angle_gamma 90
_cell_formula_units_Z 4
_cell_length_a 8.1594(2)
_cell_length_b 20.3505(4)
_cell_length_c 17.5553(3)
_cell_measurement_reflns_used 464
_cell_measurement_temperature 100.15
_cell_measurement_theta_max 1.872
_cell_measurement_theta_min 27.104
_cell_volume 2915.02(10)
_computing_molecular_graphics 'Olex2 1.5-alpha (Dolomanov et al., 2009)'
_computing_publication_material 'Olex2 1.5-alpha (Dolomanov et al., 2009)'
_computing_structure_refinement 'SHELXL 2018/3 (Sheldrick, 2015)'
_diffrn_ambient_temperature 100.15
_diffrn_measured_fraction_theta_full 1.000
_diffrn_measured_fraction_theta_max 0.968
_diffrn_measurement_device_type CCD
_diffrn_measurement_method 'omega and phi scans'
_diffrn_radiation_type MoK\a
_diffrn_radiation_wavelength 0.71073
_diffrn_reflns_av_R_equivalents 0.0437
_diffrn_reflns_av_unetI/netI 0.0342
_diffrn_reflns_Laue_measured_fraction_full 1.000
_diffrn_reflns_Laue_measured_fraction_max 0.968
_diffrn_reflns_limit_h_max 10
_diffrn_reflns_limit_h_min -10
_diffrn_reflns_limit_k_max 26
_diffrn_reflns_limit_k_min -26
_diffrn_reflns_limit_l_max 22
_diffrn_reflns_limit_l_min -23
_diffrn_reflns_number 38196
_diffrn_reflns_point_group_measured_fraction_full 1.000
_diffrn_reflns_point_group_measured_fraction_max 0.968
_diffrn_reflns_theta_full 25.242
_diffrn_reflns_theta_max 28.131
_diffrn_reflns_theta_min 2.001
_diffrn_source 'fine-focus sealed tube'
_exptl_absorpt_coefficient_mu 1.459
_exptl_absorpt_correction_type multi-scan
_exptl_absorpt_process_details sadabs
_exptl_crystal_colour BROWN
_exptl_crystal_density_diffrn 1.481
_exptl_crystal_description BLOCK
_exptl_crystal_F_000 1355
_exptl_crystal_size_max 0.3
_exptl_crystal_size_mid 0.2
_exptl_crystal_size_min 0.04
_exptl_transmission_factor_max 0.998
_exptl_transmission_factor_min 0.992
_refine_diff_density_max 0.965
_refine_diff_density_min -0.487
_refine_diff_density_rms 0.070
_refine_ls_extinction_method none
_refine_ls_goodness_of_fit_ref 1.076
_refine_ls_hydrogen_treatment constr
_refine_ls_matrix_type full
_refine_ls_number_parameters 200
_refine_ls_number_reflns 3448
_refine_ls_number_restraints 10
_refine_ls_restrained_S_all 1.084
_refine_ls_R_factor_all 0.0565
_refine_ls_R_factor_gt 0.0419
_refine_ls_shift/su_max 0.001
_refine_ls_shift/su_mean 0.000
_refine_ls_structure_factor_coef Fsqd
_refine_ls_weighting_details 'w=1/[\s^2^(Fo^2^)+(0.0374P)^2^+3.6221P] where P=(Fo^2^+2Fc^2^)/3'
_refine_ls_weighting_scheme calc
_refine_ls_wR_factor_gt 0.0919
_refine_ls_wR_factor_ref 0.0970
_reflns_Friedel_coverage 0.000
_reflns_number_gt 2798
_reflns_number_total 3448
_reflns_threshold_expression 'I > 2\s(I)'
_cod_data_source_file d5dt00238a2.cif
_cod_data_source_block complex4_100
_cod_depositor_comments 'Adding full bibliography for 7718333--7718340.cif.'
_cod_original_formula_sum 'C30 H40 Br0.70 Mn N4.30 O4.90'
_cod_database_code 7718339
_shelx_shelxl_version_number 2018/3
_shelx_space_group_comment
;
The symmetry employed for this shelxl refinement is uniquely defined
by the following loop, which should always be used as a source of
symmetry information in preference to the above space-group names.
They are only intended as comments.
;
_shelx_estimated_absorpt_t_max 0.944
_shelx_estimated_absorpt_t_min 0.669
_olex2_refinement_description
;
1. Fixed Uiso
 At 1.2 times of:
  All C(H) groups, All C(H,H) groups, All N(H) groups
 At 1.5 times of:
  All C(H,H,H) groups
2. Restrained distances
 N3-O4 \\sim N3-O3
 with sigma of 0.01
3. Rigid body (RIGU) restrains
 O3, N3, O4
 with sigma for 1-2 distances of 0.002 and sigma for 1-3 distances of 0.002
4. Others
 Fixed Sof: Br1(0.35) O4(0.3) O3(0.15) N3(0.15)
 Fixed U11: N3(0.0275)
 Fixed U22: N3(0.0325)
 Fixed U33: N3(0.0275)
 Fixed X: N3(0.25)
 Fixed Y: N3(0.25)
 Fixed Z: N3(0.89341)
5.a Ternary CH refined with riding coordinates:
 N2(H2)
5.b Secondary CH2 refined with riding coordinates:
 C8(H8A,H8B), C12(H12A,H12B), C13(H13A,H13B), C14(H14A,H14B), C15(H15A,H15B)
5.c Aromatic/amide H refined with riding coordinates:
 C3(H3), C5(H5), C9(H9), C11(H11)
5.d X=CH2 refined with riding coordinates:
 C10(H10A,H10B)
5.e Idealised Me refined as rotating group:
 C7(H7A,H7B,H7C)
;
_olex2_submission_special_instructions 'No special instructions were received'

loop_
_space_group_symop_operation_xyz
'x, y, z'
'-x+1/2, -y+1/2, z'
'-x, y+1/2, -z+1/2'
'x+1/2, -y, -z+1/2'
'-x, -y, -z'
'x-1/2, y-1/2, -z'
'x, -y-1/2, z-1/2'
'-x-1/2, y, z-1/2'

loop_
_atom_site_label
_atom_site_type_symbol
_atom_site_fract_x
_atom_site_fract_y
_atom_site_fract_z
_atom_site_U_iso_or_equiv
_atom_site_adp_type
_atom_site_occupancy
_atom_site_site_symmetry_order
_atom_site_calc_flag
_atom_site_refinement_flags_posn
_atom_site_refinement_flags_adp
_atom_site_refinement_flags_occupancy
_atom_site_disorder_assembly
_atom_site_disorder_group
Mn1 Mn 0.750000 0.250000 0.74921(2) 0.01232(12) Uani 1 2 d S T P . .
O1 O 0.61120(18) 0.32350(7) 0.75224(8) 0.0148(3) Uani 1 1 d . . . . .
O2 O 0.5319(2) 0.45320(7) 0.75674(8) 0.0178(3) Uani 1 1 d . . . . .
N1 N 0.6010(2) 0.20854(8) 0.67375(10) 0.0149(4) Uani 1 1 d . . . . .
N2 N 0.6231(2) 0.20514(9) 0.83509(10) 0.0164(4) Uani 1 1 d . . . . .
H2 H 0.518036 0.229875 0.841230 0.020 Uiso 1 1 calc R U . . .
C1 C 0.5258(3) 0.34775(10) 0.69499(11) 0.0132(4) Uani 1 1 d . . . . .
C2 C 0.4773(3) 0.41446(10) 0.69719(12) 0.0145(4) Uani 1 1 d . . . . .
C3 C 0.3818(3) 0.44126(11) 0.64066(12) 0.0169(4) Uani 1 1 d . . . . .
H3 H 0.349733 0.486018 0.644369 0.020 Uiso 1 1 calc R U . . .
C4 C 0.3306(3) 0.40421(11) 0.57765(12) 0.0174(5) Uani 1 1 d . . . . .
C5 C 0.3789(3) 0.33933(11) 0.57359(12) 0.0172(5) Uani 1 1 d . . . . .
H5 H 0.345630 0.313541 0.531210 0.021 Uiso 1 1 calc R U . . .
C6 C 0.4765(3) 0.31029(10) 0.63084(12) 0.0147(4) Uani 1 1 d . . . . .
C7 C 0.4353(3) 0.44561(13) 0.82394(14) 0.0292(6) Uani 1 1 d . . . . .
H7A H 0.323780 0.461368 0.814215 0.044 Uiso 1 1 calc R U . . .
H7B H 0.484134 0.471157 0.865465 0.044 Uiso 1 1 calc R U . . .
H7C H 0.431770 0.399093 0.838281 0.044 Uiso 1 1 calc R U . . .
C8 C 0.2195(3) 0.43465(11) 0.51727(13) 0.0223(5) Uani 1 1 d . . . . .
H8A H 0.191442 0.400774 0.478955 0.027 Uiso 1 1 calc R U . . .
H8B H 0.116302 0.449242 0.541649 0.027 Uiso 1 1 calc R U . . .
C9 C 0.2970(3) 0.49177(12) 0.47801(13) 0.0215(5) Uani 1 1 d . . . . .
H9 H 0.385520 0.482850 0.444389 0.026 Uiso 1 1 calc R U . . .
C10 C 0.2522(3) 0.55411(12) 0.48635(13) 0.0234(5) Uani 1 1 d . . . . .
H10A H 0.164231 0.565080 0.519457 0.028 Uiso 1 1 calc R U . . .
H10B H 0.308033 0.587717 0.459212 0.028 Uiso 1 1 calc R U . . .
C11 C 0.5028(3) 0.24019(10) 0.62920(12) 0.0164(4) Uani 1 1 d . . . . .
H11 H 0.443421 0.215432 0.592557 0.020 Uiso 1 1 calc R U . . .
C12 C 0.5736(3) 0.13678(10) 0.67977(13) 0.0191(5) Uani 1 1 d . . . . .
H12A H 0.680198 0.113517 0.679908 0.023 Uiso 1 1 calc R U . . .
H12B H 0.509435 0.121203 0.635455 0.023 Uiso 1 1 calc R U . . .
C13 C 0.4810(3) 0.12205(11) 0.75326(14) 0.0223(5) Uani 1 1 d . . . . .
H13A H 0.380473 0.149298 0.754612 0.027 Uiso 1 1 calc R U . . .
H13B H 0.446593 0.075400 0.752727 0.027 Uiso 1 1 calc R U . . .
C14 C 0.5788(3) 0.13476(11) 0.82510(13) 0.0215(5) Uani 1 1 d . . . . .
H14A H 0.513924 0.120179 0.869667 0.026 Uiso 1 1 calc R U . . .
H14B H 0.680354 0.108194 0.823563 0.026 Uiso 1 1 calc R U . . .
C15 C 0.7181(3) 0.21503(11) 0.90627(13) 0.0221(5) Uani 1 1 d . . . . .
H15A H 0.810730 0.183649 0.908489 0.026 Uiso 1 1 calc R U . . .
H15B H 0.647173 0.207601 0.951191 0.026 Uiso 1 1 calc R U . . .
Br1 Br 0.250000 0.250000 0.89383(3) 0.02654(14) Uani 0.7 2 d S T P A 1
O4 O 0.3680(7) 0.2725(3) 0.9336(3) 0.0257(12) Uani 0.3 1 d D . P B 2
O3 O 0.250000 0.250000 0.8248(4) 0.041(2) Uani 0.3 2 d DS T P B 2
N3 N 0.250000 0.250000 0.893410 0.029 Uani 0.3 2 d DS T P B 2

loop_
_atom_site_aniso_label
_atom_site_aniso_U_11
_atom_site_aniso_U_22
_atom_site_aniso_U_33
_atom_site_aniso_U_23
_atom_site_aniso_U_13
_atom_site_aniso_U_12
Mn1 0.0152(2) 0.0084(2) 0.0133(2) 0.000 0.000 0.00066(18)
O1 0.0182(8) 0.0119(7) 0.0142(7) -0.0009(6) -0.0024(6) 0.0010(6)
O2 0.0233(8) 0.0135(7) 0.0165(7) -0.0032(6) -0.0017(6) 0.0008(6)
N1 0.0158(9) 0.0111(8) 0.0177(9) -0.0032(7) 0.0032(7) -0.0009(7)
N2 0.0190(10) 0.0120(8) 0.0184(8) 0.0009(7) 0.0036(8) 0.0019(7)
C1 0.0117(10) 0.0140(10) 0.0137(9) 0.0005(8) -0.0002(8) -0.0011(8)
C2 0.0155(10) 0.0134(10) 0.0146(9) -0.0019(8) 0.0009(9) -0.0005(8)
C3 0.0194(11) 0.0125(10) 0.0187(10) 0.0028(8) 0.0011(9) 0.0020(9)
C4 0.0154(11) 0.0200(11) 0.0169(10) 0.0023(9) -0.0019(9) -0.0021(9)
C5 0.0158(11) 0.0203(11) 0.0154(10) 0.0001(9) -0.0007(8) -0.0043(9)
C6 0.0133(10) 0.0145(10) 0.0162(9) -0.0008(8) 0.0012(8) -0.0013(8)
C7 0.0324(15) 0.0339(14) 0.0212(12) -0.0095(11) 0.0040(10) -0.0015(12)
C8 0.0242(13) 0.0217(11) 0.0211(11) 0.0027(9) -0.0045(9) -0.0015(10)
C9 0.0185(11) 0.0293(13) 0.0168(10) 0.0013(10) -0.0033(9) -0.0006(10)
C10 0.0220(12) 0.0253(11) 0.0228(11) 0.0046(9) -0.0048(11) -0.0008(11)
C11 0.0157(10) 0.0165(11) 0.0171(9) -0.0052(8) 0.0008(8) -0.0028(8)
C12 0.0197(12) 0.0113(10) 0.0264(12) -0.0050(9) 0.0002(9) -0.0010(9)
C13 0.0207(12) 0.0124(10) 0.0337(12) -0.0006(10) 0.0060(10) -0.0030(9)
C14 0.0270(13) 0.0116(10) 0.0259(12) 0.0043(9) 0.0083(10) 0.0004(9)
C15 0.0293(14) 0.0197(12) 0.0172(10) 0.0032(9) 0.0030(9) 0.0064(10)
Br1 0.0218(3) 0.0391(3) 0.0187(2) 0.000 0.000 0.0152(4)
O4 0.021(3) 0.034(3) 0.023(3) -0.003(2) 0.001(2) 0.002(2)
O3 0.047(6) 0.057(6) 0.019(2) 0.000 0.000 0.013(5)
N3 0.028 0.032 0.028 0.002(5) -0.001(3) -0.008(6)

loop_
_atom_type_symbol
_atom_type_description
_atom_type_scat_dispersion_real
_atom_type_scat_dispersion_imag
_atom_type_scat_source
C C 0.0033 0.0016 'International Tables Vol C Tables 4.2.6.8 and 6.1.1.4'
H H 0.0000 0.0000 'International Tables Vol C Tables 4.2.6.8 and 6.1.1.4'
Br Br -0.2901 2.4595 'International Tables Vol C Tables 4.2.6.8 and 6.1.1.4'
Mn Mn 0.3368 0.7283 'International Tables Vol C Tables 4.2.6.8 and 6.1.1.4'
N N 0.0061 0.0033 'International Tables Vol C Tables 4.2.6.8 and 6.1.1.4'
O O 0.0106 0.0060 'International Tables Vol C Tables 4.2.6.8 and 6.1.1.4'

loop_
_geom_angle_atom_site_label_1
_geom_angle_atom_site_label_2
_geom_angle_atom_site_label_3
_geom_angle
_geom_angle_site_symmetry_1
_geom_angle_site_symmetry_3
_geom_angle_publ_flag
O1 Mn1 O1 176.75(9) 2_655 . ?
O1 Mn1 N1 92.85(7) . 2_655 ?
O1 Mn1 N1 89.32(7) . . ?
O1 Mn1 N1 89.32(7) 2_655 2_655 ?
O1 Mn1 N1 92.85(7) 2_655 . ?
O1 Mn1 N2 85.91(7) 2_655 . ?
O1 Mn1 N2 85.91(7) . 2_655 ?
O1 Mn1 N2 91.69(7) . . ?
O1 Mn1 N2 91.69(7) 2_655 2_655 ?
N1 Mn1 N1 96.34(10) 2_655 . ?
N1 Mn1 N2 172.61(7) . 2_655 ?
N1 Mn1 N2 89.55(7) . . ?
N1 Mn1 N2 172.61(7) 2_655 . ?
N1 Mn1 N2 89.54(7) 2_655 2_655 ?
N2 Mn1 N2 84.96(10) . 2_655 ?
C1 O1 Mn1 126.53(13) . . ?
C2 O2 C7 112.68(17) . . ?
C11 N1 Mn1 124.86(14) . . ?
C11 N1 C12 116.20(18) . . ?
C12 N1 Mn1 117.62(14) . . ?
Mn1 N2 H2 106.8 . . ?
C14 N2 Mn1 117.79(14) . . ?
C14 N2 H2 106.8 . . ?
C15 N2 Mn1 107.20(14) . . ?
C15 N2 H2 106.8 . . ?
C15 N2 C14 110.91(17) . . ?
O1 C1 C2 119.08(18) . . ?
O1 C1 C6 123.65(19) . . ?
C2 C1 C6 117.26(18) . . ?
O2 C2 C1 118.53(18) . . ?
C3 C2 O2 120.13(19) . . ?
C3 C2 C1 121.32(19) . . ?
C2 C3 H3 119.2 . . ?
C2 C3 C4 121.7(2) . . ?
C4 C3 H3 119.2 . . ?
C3 C4 C8 120.5(2) . . ?
C5 C4 C3 118.0(2) . . ?
C5 C4 C8 121.5(2) . . ?
C4 C5 H5 119.2 . . ?
C4 C5 C6 121.7(2) . . ?
C6 C5 H5 119.2 . . ?
C1 C6 C11 120.33(19) . . ?
C5 C6 C1 120.03(19) . . ?
C5 C6 C11 118.91(19) . . ?
O2 C7 H7A 109.5 . . ?
O2 C7 H7B 109.5 . . ?
O2 C7 H7C 109.5 . . ?
H7A C7 H7B 109.5 . . ?
H7A C7 H7C 109.5 . . ?
H7B C7 H7C 109.5 . . ?
C4 C8 H8A 109.1 . . ?
C4 C8 H8B 109.1 . . ?
H8A C8 H8B 107.8 . . ?
C9 C8 C4 112.65(19) . . ?
C9 C8 H8A 109.1 . . ?
C9 C8 H8B 109.1 . . ?
C8 C9 H9 117.4 . . ?
C10 C9 C8 125.2(2) . . ?
C10 C9 H9 117.4 . . ?
C9 C10 H10A 120.0 . . ?
C9 C10 H10B 120.0 . . ?
H10A C10 H10B 120.0 . . ?
N1 C11 C6 125.0(2) . . ?
N1 C11 H11 117.5 . . ?
C6 C11 H11 117.5 . . ?
N1 C12 H12A 109.8 . . ?
N1 C12 H12B 109.8 . . ?
N1 C12 C13 109.19(17) . . ?
H12A C12 H12B 108.3 . . ?
C13 C12 H12A 109.8 . . ?
C13 C12 H12B 109.8 . . ?
C12 C13 H13A 108.7 . . ?
C12 C13 H13B 108.7 . . ?
H13A C13 H13B 107.6 . . ?
C14 C13 C12 114.17(19) . . ?
C14 C13 H13A 108.7 . . ?
C14 C13 H13B 108.7 . . ?
N2 C14 C13 113.00(18) . . ?
N2 C14 H14A 109.0 . . ?
N2 C14 H14B 109.0 . . ?
C13 C14 H14A 109.0 . . ?
C13 C14 H14B 109.0 . . ?
H14A C14 H14B 107.8 . . ?
N2 C15 C15 107.86(14) . 2_655 ?
N2 C15 H15A 110.1 . . ?
N2 C15 H15B 110.1 . . ?
C15 C15 H15A 110.1 2_655 . ?
C15 C15 H15B 110.1 2_655 . ?
H15A C15 H15B 108.4 . . ?
O4 N3 O4 113.0(5) 2 . ?
O3 N3 O4 123.5(2) . 2 ?
O3 N3 O4 123.5(2) . . ?

loop_
_geom_bond_atom_site_label_1
_geom_bond_atom_site_label_2
_geom_bond_distance
_geom_bond_site_symmetry_2
_geom_bond_publ_flag
Mn1 O1 1.8769(14) 2_655 ?
Mn1 O1 1.8769(14) . ?
Mn1 N1 1.9863(18) . ?
Mn1 N1 1.9863(18) 2_655 ?
Mn1 N2 2.0441(18) . ?
Mn1 N2 2.0441(18) 2_655 ?
O1 C1 1.319(2) . ?
O2 C2 1.383(3) . ?
O2 C7 1.427(3) . ?
N1 C11 1.292(3) . ?
N1 C12 1.481(3) . ?
N2 H2 1.0000 . ?
N2 C14 1.488(3) . ?
N2 C15 1.484(3) . ?
C1 C2 1.415(3) . ?
C1 C6 1.418(3) . ?
C2 C3 1.374(3) . ?
C3 H3 0.9500 . ?
C3 C4 1.402(3) . ?
C4 C5 1.380(3) . ?
C4 C8 1.526(3) . ?
C5 H5 0.9500 . ?
C5 C6 1.412(3) . ?
C6 C11 1.443(3) . ?
C7 H7A 0.9800 . ?
C7 H7B 0.9800 . ?
C7 H7C 0.9800 . ?
C8 H8A 0.9900 . ?
C8 H8B 0.9900 . ?
C8 C9 1.492(3) . ?
C9 H9 0.9500 . ?
C9 C10 1.328(3) . ?
C10 H10A 0.9500 . ?
C10 H10B 0.9500 . ?
C11 H11 0.9500 . ?
C12 H12A 0.9900 . ?
C12 H12B 0.9900 . ?
C12 C13 1.525(3) . ?
C13 H13A 0.9900 . ?
C13 H13B 0.9900 . ?
C13 C14 1.515(3) . ?
C14 H14A 0.9900 . ?
C14 H14B 0.9900 . ?
C15 C15 1.515(5) 2_655 ?
C15 H15A 0.9900 . ?
C15 H15B 0.9900 . ?
O4 N3 1.278(5) . ?
O3 N3 1.205(7) . ?

loop_
_geom_hbond_atom_site_label_D
_geom_hbond_atom_site_label_H
_geom_hbond_atom_site_label_A
_geom_hbond_distance_DH
_geom_hbond_distance_HA
_geom_hbond_distance_DA
_geom_hbond_angle_DHA
_geom_hbond_site_symmetry_A
_geom_hbond_publ_flag
N2 H2 Br1 1.00 2.41 3.3414(19) 154.8 . yes
N2 H2 O4 1.00 2.21 3.033(6) 138.8 . yes
N2 H2 O3 1.00 2.24 3.1834(19) 156.0 . yes
C7 H7C O1 0.98 2.61 3.133(3) 113.9 . yes
C12 H12A O1 0.99 2.48 2.981(3) 110.9 2_655 yes
C13 H13A O3 0.99 2.62 3.451(3) 141.9 . yes
C13 H13B O2 0.99 2.50 3.442(3) 159.3 3_646 yes

loop_
_geom_torsion_atom_site_label_1
_geom_torsion_atom_site_label_2
_geom_torsion_atom_site_label_3
_geom_torsion_atom_site_label_4
_geom_torsion
_geom_torsion_site_symmetry_1
_geom_torsion_site_symmetry_2
_geom_torsion_site_symmetry_3
_geom_torsion_site_symmetry_4
_geom_torsion_publ_flag
Mn1 O1 C1 C2 -156.73(15) . . . . ?
Mn1 O1 C1 C6 24.3(3) . . . . ?
Mn1 N1 C11 C6 -4.8(3) . . . . ?
Mn1 N1 C12 C13 66.8(2) . . . . ?
Mn1 N2 C14 C13 -56.2(2) . . . . ?
Mn1 N2 C15 C15 41.2(2) . . . 2_655 ?
O1 C1 C2 O2 4.8(3) . . . . ?
O1 C1 C2 C3 -177.0(2) . . . . ?
O1 C1 C6 C5 177.13(19) . . . . ?
O1 C1 C6 C11 7.0(3) . . . . ?
O2 C2 C3 C4 177.0(2) . . . . ?
N1 Mn1 O1 C1 -34.05(17) . . . . ?
N1 Mn1 O1 C1 62.26(17) 2_655 . . . ?
N1 C12 C13 C14 -68.0(2) . . . . ?
N2 Mn1 O1 C1 151.60(17) 2_655 . . . ?
N2 Mn1 O1 C1 -123.58(17) . . . . ?
C1 C2 C3 C4 -1.2(3) . . . . ?
C1 C6 C11 N1 -16.4(3) . . . . ?
C2 C1 C6 C5 -1.8(3) . . . . ?
C2 C1 C6 C11 -171.9(2) . . . . ?
C2 C3 C4 C5 0.0(3) . . . . ?
C2 C3 C4 C8 177.8(2) . . . . ?
C3 C4 C5 C6 0.2(3) . . . . ?
C3 C4 C8 C9 61.8(3) . . . . ?
C4 C5 C6 C1 0.7(3) . . . . ?
C4 C5 C6 C11 171.0(2) . . . . ?
C4 C8 C9 C10 -109.6(3) . . . . ?
C5 C4 C8 C9 -120.5(2) . . . . ?
C5 C6 C11 N1 173.4(2) . . . . ?
C6 C1 C2 O2 -176.18(19) . . . . ?
C6 C1 C2 C3 2.0(3) . . . . ?
C7 O2 C2 C1 -82.1(2) . . . . ?
C7 O2 C2 C3 99.6(2) . . . . ?
C8 C4 C5 C6 -177.5(2) . . . . ?
C11 N1 C12 C13 -100.7(2) . . . . ?
C12 N1 C11 C6 161.7(2) . . . . ?
C12 C13 C14 N2 63.9(3) . . . . ?
C14 N2 C15 C15 171.1(2) . . . 2_655 ?
C15 N2 C14 C13 179.81(18) . . . . ?
